data_2219089
loop_
_publ_author_name
'Hakey, Patrick'
'Ouellette, Wayne'
'Zubieta, Jon'
'Korter, Timothy'

_publ_section_title
;
 Redetermination of <i>cyclo</i>-trimethylenetrinitramine
;
_journal_coeditor_code LH2649
_journal_issue 8
_journal_name_full 'Acta Crystallographica Section E'
_journal_page_first o1428
_journal_paper_doi 10.1107/S1600536808019727
_journal_volume 64
_journal_year 2008
_chemical_formula_iupac 'C3 H6 N6 O6'
_chemical_formula_moiety 'C3 H6 N6 O6'
_chemical_formula_sum 'C3 H6 N6 O6'
_chemical_formula_weight 222.14
_chemical_name_common
;
cyclo-trimethylenetrinitramine
;
_chemical_name_systematic
;
1,3,5-trinitro-1,3,5-triazacyclohexane
;
_space_group_IT_number 61
_symmetry_cell_setting orthorhombic
_symmetry_space_group_name_Hall '-P 2ac 2ab'
_symmetry_space_group_name_H-M 'P b c a'
_atom_sites_solution_hydrogens geom
_atom_sites_solution_primary direct
_atom_sites_solution_secondary difmap
_audit_creation_method SHELXL-97
_cell_angle_alpha 90.00
_cell_angle_beta 90.00
_cell_angle_gamma 90.00
_cell_formula_units_Z 8
_cell_length_a 11.4195(8)
_cell_length_b 10.5861(7)
_cell_length_c 13.1401(9)
_cell_measurement_reflns_used 4268
_cell_measurement_temperature 90(2)
_cell_measurement_theta_max 28.16
_cell_measurement_theta_min 3.05
_cell_volume 1588.48(19)
_computing_cell_refinement 'SAINT (Bruker, 2002)'
_computing_data_collection 'SMART (Bruker, 2002)'
_computing_data_reduction 'SAINT (Bruker, 2002)'
_computing_molecular_graphics 'CrystalMaker (Palmer, 2006)'
_computing_publication_material 'SHELXTL (Sheldrick, 2008)'
_computing_structure_refinement 'SHELXL97 (Sheldrick, 2008)'
_computing_structure_solution 'SHELXS97 (Sheldrick, 2008)'
_diffrn_ambient_temperature 90(2)
_diffrn_detector_area_resol_mean 512
_diffrn_measured_fraction_theta_full 1.000
_diffrn_measured_fraction_theta_max 1.000
_diffrn_measurement_device_type 'Bruker APEX CCD area-detector'
_diffrn_measurement_method '\f and \w'
_diffrn_radiation_monochromator graphite
_diffrn_radiation_type MoK\a
_diffrn_radiation_wavelength 0.71073
_diffrn_reflns_av_R_equivalents 0.0277
_diffrn_reflns_av_sigmaI/netI 0.0168
_diffrn_reflns_limit_h_max 15
_diffrn_reflns_limit_h_min -15
_diffrn_reflns_limit_k_max 14
_diffrn_reflns_limit_k_min -14
_diffrn_reflns_limit_l_max 17
_diffrn_reflns_limit_l_min -17
_diffrn_reflns_number 15555
_diffrn_reflns_theta_full 28.30
_diffrn_reflns_theta_max 28.30
_diffrn_reflns_theta_min 3.05
_diffrn_standards_decay_% 0.001
_exptl_absorpt_coefficient_mu 0.177
_exptl_absorpt_correction_T_max 0.9657
_exptl_absorpt_correction_T_min 0.9428
_exptl_absorpt_correction_type multi-scan
_exptl_absorpt_process_details '(SADABS; Bruker, 2002)'
_exptl_crystal_colour colorless
_exptl_crystal_density_diffrn 1.858
_exptl_crystal_density_method 'not measured'
_exptl_crystal_description block
_exptl_crystal_F_000 912
_exptl_crystal_size_max 0.34
_exptl_crystal_size_mid 0.20
_exptl_crystal_size_min 0.20
_refine_diff_density_max 0.343
_refine_diff_density_min -0.195
_refine_ls_extinction_method none
_refine_ls_goodness_of_fit_ref 1.055
_refine_ls_hydrogen_treatment refall
_refine_ls_matrix_type full
_refine_ls_number_parameters 160
_refine_ls_number_reflns 1973
_refine_ls_number_restraints 0
_refine_ls_restrained_S_all 1.055
_refine_ls_R_factor_all 0.0365
_refine_ls_R_factor_gt 0.0317
_refine_ls_shift/su_max 0.001
_refine_ls_shift/su_mean 0.000
_refine_ls_structure_factor_coef Fsqd
_refine_ls_weighting_details 'calc w=1/[\s^2^(Fo^2^)+(0.0397P)^2^+0.7623P] where P=(Fo^2^+2Fc^2^)/3'
_refine_ls_weighting_scheme calc
_refine_ls_wR_factor_gt 0.0781
_refine_ls_wR_factor_ref 0.0817
_reflns_number_gt 1783
_reflns_number_total 1973
_reflns_threshold_expression I>2\s(I)
_cod_data_source_file lh2649.cif
_cod_data_source_block I
_cod_depositor_comments
;
The following automatic conversions were performed:
'_symmetry_cell_setting' value 'Orthorhombic' changed to 'orthorhombic'
according to '/home/saulius/struct/CIF-dictionaries/cif_core.dic'
dictionary named 'cif_core.dic' version 2.4.1 from 2010-06-29.

Automatic conversion script
Id: cif_fix_enum 1527 2010-12-29 10:47:43Z saulius 

The following automatic conversions were performed:

'_symmetry_cell_setting' value 'Orthorhombic' changed to
'orthorhombic' according to
/home/saulius/struct/CIF-dictionaries/cif_core.dic dictionary named
'cif_core.dic' version 2.4.1 from 2010-06-29.

Automatic conversion script
Id: cif_fix_values 1715 2011-07-08 13:25:40Z adriana 
;
_cod_original_sg_symbol_Hall -P2ac2ab
_cod_original_sg_symbol_H-M Pbca
_cod_database_code 2219089
_cod_database_fobs_code 2219089

loop_
_symmetry_equiv_pos_as_xyz
'x, y, z'
'-x+1/2, -y, z+1/2'
'-x, y+1/2, -z+1/2'
'x+1/2, -y+1/2, -z'
'-x, -y, -z'
'x-1/2, y, -z-1/2'
'x, -y-1/2, z-1/2'
'-x-1/2, y-1/2, z'

loop_
_atom_site_type_symbol
_atom_site_label
_atom_site_fract_x
_atom_site_fract_y
_atom_site_fract_z
_atom_site_U_iso_or_equiv
_atom_site_adp_type
_atom_site_calc_flag
_atom_site_occupancy
O O1 0.96483(8) 0.36616(9) 1.02694(7) 0.0224(2) Uani d 1
O O2 0.85097(8) 0.24565(9) 1.11679(6) 0.0206(2) Uani d 1
O O3 0.81846(8) -0.03257(8) 1.07225(7) 0.0208(2) Uani d 1
O O4 0.93294(8) -0.10398(8) 0.95344(7) 0.0213(2) Uani d 1
O O5 1.06779(7) 0.06532(8) 0.73282(6) 0.01755(19) Uani d 1
O O6 1.09321(8) 0.26371(8) 0.77072(7) 0.0205(2) Uani d 1
N N1 0.81806(8) 0.26489(9) 0.94911(7) 0.0121(2) Uani d 1
N N2 0.79657(8) 0.04040(9) 0.91362(7) 0.0127(2) Uani d 1
N N3 0.93467(8) 0.16430(9) 0.82559(7) 0.0134(2) Uani d 1
N N4 0.88448(9) 0.29180(9) 1.03687(7) 0.0144(2) Uani d 1
N N5 0.85527(9) -0.03513(9) 0.98530(8) 0.0151(2) Uani d 1
N N6 1.03699(9) 0.16474(10) 0.77253(7) 0.0138(2) Uani d 1
C C1 0.74033(10) 0.15500(11) 0.95281(8) 0.0126(2) Uani d 1
C C2 0.87808(10) 0.28363(10) 0.85261(9) 0.0135(2) Uani d 1
C C3 0.85587(10) 0.05633(11) 0.81621(9) 0.0140(2) Uani d 1
H H1A 0.6771(13) 0.1709(13) 0.9097(11) 0.012(3) Uiso d 1
H H1B 0.7145(13) 0.1409(13) 1.0185(11) 0.012(3) Uiso d 1
H H2A 0.8192(12) 0.3030(13) 0.8023(11) 0.010(3) Uiso d 1
H H2B 0.9329(13) 0.3488(14) 0.8585(11) 0.016(4) Uiso d 1
H H3A 0.7972(13) 0.0760(14) 0.7669(12) 0.020(4) Uiso d 1
H H3B 0.8988(13) -0.0155(14) 0.8005(11) 0.014(3) Uiso d 1

loop_
_atom_site_aniso_label
_atom_site_aniso_U_11
_atom_site_aniso_U_22
_atom_site_aniso_U_33
_atom_site_aniso_U_12
_atom_site_aniso_U_13
_atom_site_aniso_U_23
O1 0.0196(4) 0.0205(5) 0.0271(5) -0.0051(4) -0.0064(4) -0.0029(4)
O2 0.0257(5) 0.0252(5) 0.0110(4) 0.0027(4) -0.0017(3) -0.0004(3)
O3 0.0261(5) 0.0210(4) 0.0152(4) -0.0046(4) -0.0036(4) 0.0046(3)
O4 0.0172(4) 0.0146(4) 0.0320(5) 0.0030(3) -0.0054(4) -0.0011(4)
O5 0.0170(4) 0.0202(4) 0.0154(4) 0.0052(3) 0.0031(3) -0.0015(3)
O6 0.0166(4) 0.0196(4) 0.0255(5) -0.0036(3) 0.0044(4) 0.0044(3)
N1 0.0128(4) 0.0137(4) 0.0099(4) 0.0002(4) -0.0010(3) -0.0014(3)
N2 0.0120(4) 0.0129(4) 0.0133(5) 0.0004(3) -0.0002(3) 0.0017(3)
N3 0.0128(5) 0.0122(4) 0.0152(4) 0.0001(3) 0.0041(4) -0.0003(4)
N4 0.0148(5) 0.0140(5) 0.0143(5) 0.0040(4) -0.0031(4) -0.0030(4)
N5 0.0140(5) 0.0116(4) 0.0197(5) -0.0033(4) -0.0050(4) 0.0019(4)
N6 0.0125(4) 0.0181(5) 0.0109(4) 0.0011(4) 0.0003(3) 0.0033(4)
C1 0.0101(5) 0.0152(5) 0.0126(5) 0.0005(4) 0.0010(4) -0.0002(4)
C2 0.0158(5) 0.0114(5) 0.0132(5) 0.0018(4) 0.0022(4) 0.0008(4)
C3 0.0151(5) 0.0131(5) 0.0139(5) -0.0010(4) 0.0021(4) -0.0019(4)

loop_
_atom_type_symbol
_atom_type_description
_atom_type_scat_dispersion_real
_atom_type_scat_dispersion_imag
_atom_type_scat_source
C C 0.0033 0.0016 'International Tables Vol C Tables 4.2.6.8 and 6.1.1.4'
H H 0.0000 0.0000 'International Tables Vol C Tables 4.2.6.8 and 6.1.1.4'
N N 0.0061 0.0033 'International Tables Vol C Tables 4.2.6.8 and 6.1.1.4'
O O 0.0106 0.0060 'International Tables Vol C Tables 4.2.6.8 and 6.1.1.4'

loop_
_geom_angle_atom_site_label_1
_geom_angle_atom_site_label_2
_geom_angle_atom_site_label_3
_geom_angle
N4 N1 C2 115.59(9)
N4 N1 C1 117.37(9)
C2 N1 C1 115.01(9)
N5 N2 C3 115.63(9)
N5 N2 C1 116.38(9)
C3 N2 C1 114.59(9)
N6 N3 C3 119.26(9)
N6 N3 C2 120.05(9)
C3 N3 C2 115.10(9)
O1 N4 O2 126.04(10)
O1 N4 N1 116.69(10)
O2 N4 N1 117.04(10)
O3 N5 O4 125.82(10)
O3 N5 N2 116.84(10)
O4 N5 N2 117.12(10)
O5 N6 O6 125.00(10)
O5 N6 N3 117.48(10)
O6 N6 N3 117.48(10)
N1 C1 N2 112.35(9)
N1 C1 H1A 107.8(9)
N2 C1 H1A 105.9(9)
N1 C1 H1B 110.7(9)
N2 C1 H1B 109.5(9)
H1A C1 H1B 110.4(13)
N1 C2 N3 107.57(9)
N1 C2 H2A 107.3(8)
N3 C2 H2A 109.0(8)
N1 C2 H2B 110.1(9)
N3 C2 H2B 111.2(9)
H2A C2 H2B 111.5(12)
N2 C3 N3 107.62(9)
N2 C3 H3A 107.2(9)
N3 C3 H3A 108.6(9)
N2 C3 H3B 110.2(9)
N3 C3 H3B 109.5(9)
H3A C3 H3B 113.5(13)

loop_
_geom_bond_atom_site_label_1
_geom_bond_atom_site_label_2
_geom_bond_distance
O1 N4 1.2159(13)
O2 N4 1.2199(13)
O3 N5 1.2177(14)
O4 N5 1.2219(14)
O5 N6 1.2263(13)
O6 N6 1.2290(13)
N1 N4 1.4093(13)
N1 C2 1.4551(14)
N1 C1 1.4641(14)
N2 N5 1.4056(13)
N2 C3 1.4579(14)
N2 C1 1.4660(14)
N3 N6 1.3606(13)
N3 C3 1.4600(14)
N3 C2 1.4626(14)
C1 H1A 0.934(15)
C1 H1B 0.925(14)
C2 H2A 0.964(15)
C2 H2B 0.934(15)
C3 H3A 0.956(16)
C3 H3B 0.928(15)

loop_
_geom_torsion_atom_site_label_1
_geom_torsion_atom_site_label_2
_geom_torsion_atom_site_label_3
_geom_torsion_atom_site_label_4
_geom_torsion
C2 N1 N4 O1 24.84(13)
C1 N1 N4 O1 165.72(10)
C2 N1 N4 O2 -160.30(10)
C1 N1 N4 O2 -19.42(14)
C3 N2 N5 O3 167.78(10)
C1 N2 N5 O3 28.92(13)
C3 N2 N5 O4 -17.30(14)
C1 N2 N5 O4 -156.16(10)
C3 N3 N6 O5 -12.18(14)
C2 N3 N6 O5 -164.56(10)
C3 N3 N6 O6 170.00(10)
C2 N3 N6 O6 17.63(15)
N4 N1 C1 N2 -93.07(11)
C2 N1 C1 N2 48.04(12)
N5 N2 C1 N1 91.11(11)
C3 N2 C1 N1 -48.17(12)
N4 N1 C2 N3 90.33(11)
C1 N1 C2 N3 -51.49(12)
N6 N3 C2 N1 -148.08(10)
C3 N3 C2 N1 58.46(12)
N5 N2 C3 N3 -87.58(11)
C1 N2 C3 N3 52.01(12)
N6 N3 C3 N2 147.49(9)
C2 N3 C3 N2 -58.82(12)

loop_
_cod_related_entry_id
_cod_related_entry_database
_cod_related_entry_code
1 ChemSpider 8177
